data_4066866
loop_
_publ_author_name
'Fischer, Paul J.'
'Neary, Michelle C.'
'Heerboth, Aaron P.'
'Sullivan, Kevin P.'

_publ_section_title
;
 Allylnickel(II) and Allylpalladium(II) Derivatives of
 [(2-(Diphenylphosphino)ethyl)cyclopentadienyl]tricarbonylmetalates:
 Reactions with Free Radicals
;
_journal_issue 20
_journal_name_full Organometallics
_journal_page_first 4562
_journal_paper_doi 10.1021/om1006825
_journal_volume 29
_journal_year 2010
_chemical_formula_moiety 'C25 H23 Mo O3 P Pd'
_chemical_formula_sum 'C25 H23 Mo O3 P Pd'
_chemical_formula_weight 604.74
_chemical_name_common 08146A
_chemical_name_systematic
; 
 ? 
;
_space_group_IT_number 2
_symmetry_cell_setting triclinic
_symmetry_space_group_name_Hall '-P 1'
_symmetry_space_group_name_H-M 'P -1'
_atom_sites_solution_hydrogens geom
_atom_sites_solution_primary direct
_atom_sites_solution_secondary difmap
_audit_creation_method SHELXL-97
_cell_angle_alpha 73.565(1)
_cell_angle_beta 72.234(1)
_cell_angle_gamma 78.113(1)
_cell_formula_units_Z 2
_cell_length_a 8.5989(9)
_cell_length_b 11.1644(11)
_cell_length_c 13.3408(13)
_cell_measurement_reflns_used 2975
_cell_measurement_temperature 173(2)
_cell_measurement_theta_max 27.48
_cell_measurement_theta_min 2.62
_cell_volume 1159.7(2)
_computing_cell_refinement 'Bruker SMART'
_computing_data_collection 'Bruker SMART'
_computing_data_reduction 'Bruker SAINT'
_computing_molecular_graphics 'Bruker SHELXTL'
_computing_publication_material 'Bruker SHELXTL'
_computing_structure_refinement 'Bruker SHELXTL'
_computing_structure_solution 'Bruker SHELXTL'
_diffrn_ambient_temperature 173(2)
_diffrn_measured_fraction_theta_full 0.975
_diffrn_measured_fraction_theta_max 0.975
_diffrn_measurement_device_type 'CCD area detector'
_diffrn_measurement_method 'phi and omega scans'
_diffrn_radiation_monochromator graphite
_diffrn_radiation_source 'sealed tube'
_diffrn_radiation_type MoK\a
_diffrn_radiation_wavelength 0.71073
_diffrn_reflns_av_R_equivalents 0.0367
_diffrn_reflns_av_sigmaI/netI 0.0408
_diffrn_reflns_limit_h_max 11
_diffrn_reflns_limit_h_min -10
_diffrn_reflns_limit_k_max 14
_diffrn_reflns_limit_k_min -13
_diffrn_reflns_limit_l_max 17
_diffrn_reflns_limit_l_min 0
_diffrn_reflns_number 13580
_diffrn_reflns_theta_full 27.50
_diffrn_reflns_theta_max 27.50
_diffrn_reflns_theta_min 1.65
_exptl_absorpt_coefficient_mu 1.409
_exptl_absorpt_correction_T_max 0.9458
_exptl_absorpt_correction_T_min 0.7659
_exptl_absorpt_correction_type multi-scan
_exptl_absorpt_process_details 'SADABS (Sheldrick, 2003)'
_exptl_crystal_colour Red
_exptl_crystal_density_diffrn 1.732
_exptl_crystal_density_method 'not measured'
_exptl_crystal_description Plate
_exptl_crystal_F_000 600
_exptl_crystal_size_max 0.20
_exptl_crystal_size_mid 0.13
_exptl_crystal_size_min 0.04
_refine_diff_density_max 0.688
_refine_diff_density_min -0.439
_refine_diff_density_rms 0.100
_refine_ls_extinction_method none
_refine_ls_goodness_of_fit_ref 1.063
_refine_ls_hydrogen_treatment constr
_refine_ls_matrix_type full
_refine_ls_number_parameters 296
_refine_ls_number_reflns 5196
_refine_ls_number_restraints 13
_refine_ls_restrained_S_all 1.062
_refine_ls_R_factor_all 0.0488
_refine_ls_R_factor_gt 0.0314
_refine_ls_shift/su_max 0.001
_refine_ls_shift/su_mean 0.000
_refine_ls_structure_factor_coef Fsqd
_refine_ls_weighting_details 'calc w=1/[\s^2^(Fo^2^)+(0.0348P)^2^+0.6775P] where P=(Fo^2^+2Fc^2^)/3'
_refine_ls_weighting_scheme calc
_refine_ls_wR_factor_gt 0.0713
_refine_ls_wR_factor_ref 0.0796
_reflns_number_gt 4095
_reflns_number_total 5196
_reflns_threshold_expression >2sigma(I)
_cod_data_source_file om1006825_si_003.cif
_cod_data_source_block 11
_cod_depositor_comments
;
The following automatic conversions were performed:

'_symmetry_cell_setting' value 'Triclinic' changed to 'triclinic'
according to /home/saulius/struct/CIF-dictionaries/cif_core.dic
dictionary named 'cif_core.dic' version 2.4.1 from
2010-06-29.

'_exptl_absorpt_correction_type' value 'Multi-scan'
changed to 'multi-scan' according to
/home/saulius/struct/CIF-dictionaries/cif_core.dic dictionary named
'cif_core.dic' version 2.4.1 from 2010-06-29.

Automatic conversion script
Id: cif_fix_values 1715 2011-07-08 13:25:40Z adriana 
;
_cod_original_sg_symbol_H-M P-1
_cod_database_code 4066866

loop_
_symmetry_equiv_pos_as_xyz
'x, y, z'
'-x, -y, -z'

loop_
_atom_site_label
_atom_site_type_symbol
_atom_site_fract_x
_atom_site_fract_y
_atom_site_fract_z
_atom_site_U_iso_or_equiv
_atom_site_adp_type
_atom_site_occupancy
_atom_site_symmetry_multiplicity
_atom_site_calc_flag
_atom_site_refinement_flags
_atom_site_disorder_assembly
_atom_site_disorder_group
Pd1 Pd 0.50818(3) 0.76562(2) 0.33959(2) 0.02427(8) Uani 1 1 d . . .
Mo1 Mo 0.58455(4) 0.69070(3) 0.14168(2) 0.02897(9) Uani 1 1 d . A .
C1 C 0.4060(5) 0.6062(4) 0.1477(3) 0.0462(10) Uani 1 1 d . . .
O1 O 0.2959(4) 0.5577(3) 0.1496(3) 0.0698(10) Uani 1 1 d . A .
C2 C 0.4079(5) 0.8259(4) 0.1759(3) 0.0356(8) Uani 1 1 d . A .
O2 O 0.3016(3) 0.9108(3) 0.1827(2) 0.0550(8) Uani 1 1 d . . .
C3 C 0.5917(6) 0.5714(4) 0.2805(3) 0.0453(10) Uani 1 1 d . A .
O3 O 0.6126(5) 0.4880(3) 0.3541(3) 0.0799(12) Uani 1 1 d . . .
C4 C 0.8509(4) 0.7618(3) 0.0580(3) 0.0311(8) Uani 1 1 d . . .
C5 C 0.7431(5) 0.8260(4) -0.0060(3) 0.0496(11) Uani 1 1 d . A .
H5A H 0.7090 0.9143 -0.0214 0.060 Uiso 1 1 calc R . .
C6 C 0.6939(6) 0.7380(6) -0.0437(3) 0.0677(16) Uani 1 1 d . . .
H6A H 0.6208 0.7567 -0.0886 0.081 Uiso 1 1 calc R A .
C7 C 0.7707(6) 0.6185(6) -0.0039(4) 0.0616(14) Uani 1 1 d . A .
H7A H 0.7602 0.5419 -0.0175 0.074 Uiso 1 1 calc R . .
C8 C 0.8662(5) 0.6319(4) 0.0599(3) 0.0411(9) Uani 1 1 d . A .
H8A H 0.9304 0.5654 0.0979 0.049 Uiso 1 1 calc R . .
C9 C 0.9512(5) 0.8204(4) 0.1008(3) 0.0378(9) Uani 1 1 d . A .
H9A H 0.9159 0.9124 0.0858 0.045 Uiso 1 1 calc R . .
H9B H 1.0678 0.8066 0.0596 0.045 Uiso 1 1 calc R . .
C10 C 0.9422(4) 0.7734(4) 0.2211(3) 0.0336(8) Uani 1 1 d . . .
H10A H 1.0379 0.7970 0.2343 0.040 Uiso 1 1 calc R A .
H10B H 0.9522 0.6803 0.2401 0.040 Uiso 1 1 calc R . .
P1 P 0.75366(10) 0.83378(8) 0.31193(7) 0.02500(19) Uani 1 1 d . A .
C11 C 0.7484(4) 1.0043(3) 0.2686(3) 0.0266(7) Uani 1 1 d . . .
C12 C 0.8904(4) 1.0631(3) 0.2350(3) 0.0340(8) Uani 1 1 d . A .
H12A H 0.9945 1.0135 0.2347 0.041 Uiso 1 1 calc R . .
C13 C 0.8805(5) 1.1930(4) 0.2019(3) 0.0397(9) Uani 1 1 d . . .
H13A H 0.9776 1.2324 0.1789 0.048 Uiso 1 1 calc R A .
C14 C 0.7297(5) 1.2654(4) 0.2024(3) 0.0424(10) Uani 1 1 d . A .
H14A H 0.7233 1.3545 0.1792 0.051 Uiso 1 1 calc R . .
C15 C 0.5885(5) 1.2092(3) 0.2361(3) 0.0421(9) Uani 1 1 d . . .
H15A H 0.4847 1.2595 0.2376 0.051 Uiso 1 1 calc R A .
C16 C 0.5977(4) 1.0788(3) 0.2681(3) 0.0339(8) Uani 1 1 d . A .
H16A H 0.5001 1.0403 0.2898 0.041 Uiso 1 1 calc R . .
C17 C 0.8110(4) 0.7848(3) 0.4401(3) 0.0266(7) Uani 1 1 d . . .
C18 C 0.8390(4) 0.8669(3) 0.4918(3) 0.0327(8) Uani 1 1 d . A .
H18A H 0.8357 0.9543 0.4580 0.039 Uiso 1 1 calc R . .
C19 C 0.8718(5) 0.8226(4) 0.5925(3) 0.0401(9) Uani 1 1 d . . .
H19A H 0.8895 0.8799 0.6275 0.048 Uiso 1 1 calc R A .
C20 C 0.8788(5) 0.6956(4) 0.6421(3) 0.0427(9) Uani 1 1 d . A .
H20A H 0.9030 0.6654 0.7105 0.051 Uiso 1 1 calc R . .
C21 C 0.8507(5) 0.6133(4) 0.5922(3) 0.0419(9) Uani 1 1 d . . .
H21A H 0.8543 0.5261 0.6264 0.050 Uiso 1 1 calc R A .
C22 C 0.8171(5) 0.6571(3) 0.4923(3) 0.0373(9) Uani 1 1 d . A .
H22A H 0.7977 0.5992 0.4585 0.045 Uiso 1 1 calc R . .
C23 C 0.2648(11) 0.6985(5) 0.4250(6) 0.0387(16) Uani 0.863(7) 1 d PD A 1
H23A H 0.3426 0.6255 0.4363 0.046 Uiso 0.863(7) 1 calc PR A 1
H23B H 0.1792 0.6981 0.3939 0.046 Uiso 0.863(7) 1 calc PR A 1
C24 C 0.2763(5) 0.8063(4) 0.4540(3) 0.0374(12) Uani 0.863(7) 1 d PDU A 1
H24A H 0.1985 0.8794 0.4427 0.045 Uiso 0.863(7) 1 calc PR A 1
C25 C 0.4019(6) 0.8067(5) 0.4995(4) 0.0361(13) Uani 0.863(7) 1 d PD A 1
H25A H 0.4796 0.7335 0.5107 0.043 Uiso 0.863(7) 1 calc PR A 1
H25B H 0.4100 0.8800 0.5193 0.043 Uiso 0.863(7) 1 calc PR A 1
C23' C 0.260(7) 0.730(4) 0.408(4) 0.0387(16) Uani 0.137(7) 1 d PD A 2
H23C H 0.2525 0.7985 0.3479 0.046 Uiso 0.137(7) 1 calc PR A 2
H23D H 0.2207 0.6534 0.4147 0.046 Uiso 0.137(7) 1 calc PR A 2
C24' C 0.329(3) 0.740(2) 0.487(2) 0.040(2) Uani 0.137(7) 1 d PDU A 2
H24B H 0.3371 0.6711 0.5468 0.048 Uiso 0.137(7) 1 calc PR A 2
C25' C 0.387(5) 0.852(3) 0.477(3) 0.0361(13) Uani 0.137(7) 1 d PD A 2
H25C H 0.3794 0.9206 0.4164 0.043 Uiso 0.137(7) 1 calc PR A 2
H25D H 0.4344 0.8591 0.5300 0.043 Uiso 0.137(7) 1 calc PR A 2

loop_
_atom_site_aniso_label
_atom_site_aniso_U_11
_atom_site_aniso_U_22
_atom_site_aniso_U_33
_atom_site_aniso_U_23
_atom_site_aniso_U_13
_atom_site_aniso_U_12
Pd1 0.02225(14) 0.02662(14) 0.02606(15) -0.01013(11) -0.00497(10) -0.00447(10)
Mo1 0.03154(17) 0.03504(18) 0.02387(16) -0.00983(13) -0.00847(13) -0.00624(13)
C1 0.054(3) 0.057(3) 0.036(2) -0.0200(19) -0.0094(19) -0.017(2)
O1 0.071(2) 0.094(3) 0.065(2) -0.0350(19) -0.0103(18) -0.043(2)
C2 0.034(2) 0.038(2) 0.032(2) 0.0012(16) -0.0139(16) -0.0046(17)
O2 0.0399(16) 0.0527(18) 0.058(2) 0.0063(15) -0.0169(14) 0.0042(14)
C3 0.068(3) 0.033(2) 0.035(2) -0.0168(18) -0.010(2) 0.0016(19)
O3 0.153(4) 0.0326(16) 0.048(2) -0.0081(15) -0.036(2) 0.015(2)
C4 0.0328(19) 0.0370(19) 0.0202(17) -0.0094(14) 0.0011(14) -0.0065(15)
C5 0.038(2) 0.065(3) 0.029(2) 0.008(2) -0.0042(18) -0.002(2)
C6 0.049(3) 0.137(5) 0.023(2) -0.018(3) -0.010(2) -0.026(3)
C7 0.055(3) 0.095(4) 0.051(3) -0.051(3) 0.003(2) -0.024(3)
C8 0.041(2) 0.043(2) 0.039(2) -0.0204(18) -0.0024(17) -0.0032(18)
C9 0.035(2) 0.042(2) 0.035(2) -0.0157(17) 0.0029(16) -0.0128(17)
C10 0.0223(17) 0.043(2) 0.041(2) -0.0233(17) -0.0053(15) -0.0018(15)
P1 0.0227(4) 0.0278(4) 0.0273(5) -0.0113(4) -0.0061(3) -0.0035(3)
C11 0.0314(18) 0.0267(17) 0.0252(17) -0.0110(14) -0.0070(14) -0.0054(14)
C12 0.0316(19) 0.038(2) 0.035(2) -0.0153(16) -0.0034(16) -0.0106(16)
C13 0.048(2) 0.043(2) 0.031(2) -0.0125(17) 0.0002(17) -0.0216(19)
C14 0.068(3) 0.0270(19) 0.033(2) -0.0061(16) -0.011(2) -0.0111(19)
C15 0.050(2) 0.033(2) 0.048(2) -0.0132(18) -0.023(2) 0.0045(18)
C16 0.035(2) 0.0313(19) 0.039(2) -0.0098(16) -0.0121(16) -0.0056(15)
C17 0.0214(16) 0.0292(17) 0.0292(18) -0.0090(14) -0.0052(14) -0.0024(13)
C18 0.0342(19) 0.0333(19) 0.033(2) -0.0104(15) -0.0099(16) -0.0049(15)
C19 0.044(2) 0.048(2) 0.038(2) -0.0206(18) -0.0157(18) -0.0052(18)
C20 0.046(2) 0.053(3) 0.032(2) -0.0099(18) -0.0141(18) -0.0063(19)
C21 0.050(2) 0.036(2) 0.037(2) -0.0021(17) -0.0135(19) -0.0065(18)
C22 0.044(2) 0.034(2) 0.039(2) -0.0089(17) -0.0145(18) -0.0104(17)
C23 0.026(2) 0.043(4) 0.044(4) -0.010(3) 0.000(2) -0.013(3)
C24 0.023(2) 0.047(3) 0.036(3) -0.013(2) 0.0030(18) -0.0013(19)
C25 0.037(2) 0.039(3) 0.032(3) -0.018(3) -0.0019(19) -0.001(3)
C23' 0.026(2) 0.043(4) 0.044(4) -0.010(3) 0.000(2) -0.013(3)
C24' 0.024(4) 0.049(4) 0.036(4) -0.012(4) 0.004(3) 0.000(4)
C25' 0.037(2) 0.039(3) 0.032(3) -0.018(3) -0.0019(19) -0.001(3)

loop_
_atom_type_symbol
_atom_type_description
_atom_type_scat_dispersion_real
_atom_type_scat_dispersion_imag
_atom_type_scat_source
C C 0.0033 0.0016 'International Tables Vol C Tables 4.2.6.8 and 6.1.1.4'
H H 0.0000 0.0000 'International Tables Vol C Tables 4.2.6.8 and 6.1.1.4'
O O 0.0106 0.0060 'International Tables Vol C Tables 4.2.6.8 and 6.1.1.4'
P P 0.1023 0.0942 'International Tables Vol C Tables 4.2.6.8 and 6.1.1.4'
Mo Mo -1.6832 0.6857 'International Tables Vol C Tables 4.2.6.8 and 6.1.1.4'
Pd Pd -0.9988 1.0072 'International Tables Vol C Tables 4.2.6.8 and 6.1.1.4'

loop_
_geom_angle_atom_site_label_1
_geom_angle_atom_site_label_2
_geom_angle_atom_site_label_3
_geom_angle
C24' Pd1 C23' 38.7(7)
C24' Pd1 C24 23.4(7)
C23' Pd1 C24 33.5(11)
C24' Pd1 C25' 38.1(5)
C23' Pd1 C25' 68.1(12)
C24 Pd1 C25' 35.1(9)
C24' Pd1 C25 30.9(8)
C23' Pd1 C25 66.9(11)
C24 Pd1 C25 37.35(12)
C25' Pd1 C25 13.7(9)
C24' Pd1 C23 36.1(9)
C23' Pd1 C23 9.0(14)
C24 Pd1 C23 37.02(15)
C25' Pd1 C23 69.8(9)
C25 Pd1 C23 66.3(2)
C24' Pd1 P1 124.2(8)
C23' Pd1 P1 161.5(11)
C24 Pd1 P1 128.27(10)
C25' Pd1 P1 93.4(9)
C25 Pd1 P1 94.86(12)
C23 Pd1 P1 160.11(15)
C24' Pd1 C3 110.1(7)
C23' Pd1 C3 92.7(12)
C24 Pd1 C3 123.60(15)
C25' Pd1 C3 145.7(8)
C25 Pd1 C3 132.71(17)
C23 Pd1 C3 87.1(2)
P1 Pd1 C3 102.67(11)
C24' Pd1 C2 116.2(8)
C23' Pd1 C2 79.5(11)
C24 Pd1 C2 97.85(15)
C25' Pd1 C2 121.4(10)
C25 Pd1 C2 132.01(16)
C23 Pd1 C2 85.49(18)
P1 Pd1 C2 113.06(9)
C3 Pd1 C2 79.83(14)
C24' Pd1 Mo1 137.4(8)
C23' Pd1 Mo1 101.3(10)
C24 Pd1 Mo1 131.91(10)
C25' Pd1 Mo1 163.6(9)
C25 Pd1 Mo1 168.07(12)
C23 Pd1 Mo1 101.81(15)
P1 Pd1 Mo1 97.03(2)
C3 Pd1 Mo1 42.89(10)
C2 Pd1 Mo1 42.51(9)
C1 Mo1 C2 83.53(17)
C1 Mo1 C3 84.99(18)
C2 Mo1 C3 105.95(15)
C1 Mo1 C6 98.22(17)
C2 Mo1 C6 107.36(19)
C3 Mo1 C6 146.7(2)
C1 Mo1 C7 95.86(16)
C2 Mo1 C7 142.11(18)
C3 Mo1 C7 111.75(19)
C6 Mo1 C7 35.01(18)
C1 Mo1 C5 129.64(16)
C2 Mo1 C5 93.53(15)
C3 Mo1 C5 142.50(17)
C6 Mo1 C5 35.08(17)
C7 Mo1 C5 58.00(18)
C1 Mo1 C8 124.63(16)
C2 Mo1 C8 147.74(14)
C3 Mo1 C8 93.14(16)
C6 Mo1 C8 57.74(17)
C7 Mo1 C8 34.71(15)
C5 Mo1 C8 57.29(14)
C1 Mo1 C4 153.20(14)
C2 Mo1 C4 113.35(14)
C3 Mo1 C4 108.41(16)
C6 Mo1 C4 57.77(14)
C7 Mo1 C4 57.85(14)
C5 Mo1 C4 34.20(13)
C8 Mo1 C4 34.59(12)
C1 Mo1 Pd1 107.43(12)
C2 Mo1 Pd1 58.24(11)
C3 Mo1 Pd1 56.86(11)
C6 Mo1 Pd1 147.90(15)
C7 Mo1 Pd1 152.03(12)
C5 Mo1 Pd1 113.32(12)
C8 Mo1 Pd1 117.34(10)
C4 Mo1 Pd1 99.28(8)
O1 C1 Mo1 178.2(4)
O2 C2 Mo1 171.3(3)
O2 C2 Pd1 109.2(3)
Mo1 C2 Pd1 79.25(12)
O3 C3 Mo1 169.7(3)
O3 C3 Pd1 109.2(3)
Mo1 C3 Pd1 80.25(13)
C5 C4 C8 106.7(4)
C5 C4 C9 126.3(4)
C8 C4 C9 126.3(3)
C5 C4 Mo1 70.8(2)
C8 C4 Mo1 71.3(2)
C9 C4 Mo1 130.3(2)
C4 C5 C6 108.6(4)
C4 C5 Mo1 75.0(2)
C6 C5 Mo1 70.6(2)
C4 C5 H5A 125.7
C6 C5 H5A 125.7
Mo1 C5 H5A 120.4
C7 C6 C5 108.4(4)
C7 C6 Mo1 73.5(3)
C5 C6 Mo1 74.3(2)
C7 C6 H6A 125.8
C5 C6 H6A 125.8
Mo1 C6 H6A 118.3
C6 C7 C8 107.7(4)
C6 C7 Mo1 71.5(3)
C8 C7 Mo1 74.2(2)
C6 C7 H7A 126.2
C8 C7 H7A 126.2
Mo1 C7 H7A 120.0
C7 C8 C4 108.6(4)
C7 C8 Mo1 71.1(2)
C4 C8 Mo1 74.2(2)
C7 C8 H8A 125.7
C4 C8 H8A 125.7
Mo1 C8 H8A 120.7
C4 C9 C10 116.7(3)
C4 C9 H9A 108.1
C10 C9 H9A 108.1
C4 C9 H9B 108.1
C10 C9 H9B 108.1
H9A C9 H9B 107.3
C9 C10 P1 115.1(3)
C9 C10 H10A 108.5
P1 C10 H10A 108.5
C9 C10 H10B 108.5
P1 C10 H10B 108.5
H10A C10 H10B 107.5
C11 P1 C17 106.65(15)
C11 P1 C10 104.32(16)
C17 P1 C10 100.82(16)
C11 P1 Pd1 114.11(11)
C17 P1 Pd1 108.22(11)
C10 P1 Pd1 121.17(12)
C16 C11 C12 118.7(3)
C16 C11 P1 118.8(3)
C12 C11 P1 122.5(3)
C13 C12 C11 120.5(4)
C13 C12 H12A 119.8
C11 C12 H12A 119.8
C14 C13 C12 120.0(4)
C14 C13 H13A 120.0
C12 C13 H13A 120.0
C15 C14 C13 120.3(3)
C15 C14 H14A 119.8
C13 C14 H14A 119.8
C14 C15 C16 120.0(4)
C14 C15 H15A 120.0
C16 C15 H15A 120.0
C15 C16 C11 120.5(3)
C15 C16 H16A 119.7
C11 C16 H16A 119.7
C18 C17 C22 118.0(3)
C18 C17 P1 124.3(3)
C22 C17 P1 117.6(3)
C19 C18 C17 120.6(3)
C19 C18 H18A 119.7
C17 C18 H18A 119.7
C20 C19 C18 120.4(3)
C20 C19 H19A 119.8
C18 C19 H19A 119.8
C21 C20 C19 119.7(4)
C21 C20 H20A 120.1
C19 C20 H20A 120.1
C20 C21 C22 120.1(4)
C20 C21 H21A 120.0
C22 C21 H21A 120.0
C21 C22 C17 121.2(3)
C21 C22 H22A 119.4
C17 C22 H22A 119.4
C24 C23 Pd1 69.1(3)
C24 C23 H23A 120.0
Pd1 C23 H23A 75.5
C24 C23 H23B 120.0
Pd1 C23 H23B 127.4
H23A C23 H23B 120.0
C25 C24 C23 119.8(5)
C25 C24 Pd1 72.3(3)
C23 C24 Pd1 73.9(4)
C25 C24 H24A 120.1
C23 C24 H24A 120.1
Pd1 C24 H24A 125.4
C24 C25 Pd1 70.3(2)
C24 C25 H25A 120.0
Pd1 C25 H25A 75.3
C24 C25 H25B 120.0
Pd1 C25 H25B 126.2
H25A C25 H25B 120.0
C24' C23' Pd1 69(2)
C24' C23' H23C 120.0
Pd1 C23' H23C 77.4
C24' C23' H23D 120.0
Pd1 C23' H23D 125.4
H23C C23' H23D 120.0
C23' C24' C25' 119.9(8)
C23' C24' Pd1 72(3)
C25' C24' Pd1 75(2)
C23' C24' H24B 120.1
C25' C24' H24B 120.1
Pd1 C24' H24B 124.0
C24' C25' Pd1 66.8(17)
C24' C25' H25C 120.0
Pd1 C25' H25C 77.7
C24' C25' H25D 120.0
Pd1 C25' H25D 127.3
H25C C25' H25D 120.0

loop_
_geom_bond_atom_site_label_1
_geom_bond_atom_site_label_2
_geom_bond_distance
Pd1 C24' 2.08(3)
Pd1 C23' 2.12(6)
Pd1 C24 2.162(4)
Pd1 C25' 2.18(4)
Pd1 C25 2.188(5)
Pd1 C23 2.224(8)
Pd1 P1 2.2800(9)
Pd1 C3 2.413(4)
Pd1 C2 2.458(4)
Pd1 Mo1 2.8402(4)
Mo1 C1 1.931(4)
Mo1 C2 1.953(4)
Mo1 C3 1.961(4)
Mo1 C6 2.307(4)
Mo1 C7 2.333(4)
Mo1 C5 2.355(4)
Mo1 C8 2.372(4)
Mo1 C4 2.410(3)
C1 O1 1.175(5)
C2 O2 1.176(4)
C3 O3 1.177(5)
C4 C5 1.402(5)
C4 C8 1.422(5)
C4 C9 1.498(5)
C5 C6 1.406(7)
C5 H5A 0.9500
C6 C7 1.396(7)
C6 H6A 0.9500
C7 C8 1.404(6)
C7 H7A 0.9500
C8 H8A 0.9500
C9 C10 1.524(5)
C9 H9A 0.9900
C9 H9B 0.9900
C10 P1 1.834(3)
C10 H10A 0.9900
C10 H10B 0.9900
P1 C11 1.821(3)
P1 C17 1.828(3)
C11 C16 1.389(5)
C11 C12 1.398(5)
C12 C13 1.385(5)
C12 H12A 0.9500
C13 C14 1.379(6)
C13 H13A 0.9500
C14 C15 1.375(5)
C14 H14A 0.9500
C15 C16 1.388(5)
C15 H15A 0.9500
C16 H16A 0.9500
C17 C18 1.388(5)
C17 C22 1.397(5)
C18 C19 1.387(5)
C18 H18A 0.9500
C19 C20 1.382(5)
C19 H19A 0.9500
C20 C21 1.372(5)
C20 H20A 0.9500
C21 C22 1.381(5)
C21 H21A 0.9500
C22 H22A 0.9500
C23 C24 1.394(4)
C23 H23A 0.9500
C23 H23B 0.9500
C24 C25 1.393(4)
C24 H24A 0.9500
C25 H25A 0.9500
C25 H25B 0.9500
C23' C24' 1.393(5)
C23' H23C 0.9500
C23' H23D 0.9500
C24' C25' 1.394(5)
C24' H24B 0.9500
C25' H25C 0.9500
C25' H25D 0.9500

loop_
_geom_torsion_atom_site_label_1
_geom_torsion_atom_site_label_2
_geom_torsion_atom_site_label_3
_geom_torsion_atom_site_label_4
_geom_torsion
C24' Pd1 Mo1 C1 6.7(11)
C23' Pd1 Mo1 C1 -10.1(14)
C24 Pd1 Mo1 C1 -25.6(2)
C25' Pd1 Mo1 C1 -58(3)
C25 Pd1 Mo1 C1 -2.4(7)
C23 Pd1 Mo1 C1 -0.9(2)
P1 Pd1 Mo1 C1 172.74(14)
C3 Pd1 Mo1 C1 71.7(2)
C2 Pd1 Mo1 C1 -70.54(19)
C24' Pd1 Mo1 C2 77.2(11)
C23' Pd1 Mo1 C2 60.5(14)
C24 Pd1 Mo1 C2 45.0(2)
C25' Pd1 Mo1 C2 12(3)
C25 Pd1 Mo1 C2 68.1(7)
C23 Pd1 Mo1 C2 69.7(2)
P1 Pd1 Mo1 C2 -116.72(13)
C3 Pd1 Mo1 C2 142.2(2)
C24' Pd1 Mo1 C3 -65.0(11)
C23' Pd1 Mo1 C3 -81.7(14)
C24 Pd1 Mo1 C3 -97.3(2)
C25' Pd1 Mo1 C3 -130(3)
C25 Pd1 Mo1 C3 -74.1(7)
C23 Pd1 Mo1 C3 -72.5(2)
P1 Pd1 Mo1 C3 101.06(16)
C2 Pd1 Mo1 C3 -142.2(2)
C24' Pd1 Mo1 C6 148.1(11)
C23' Pd1 Mo1 C6 131.4(14)
C24 Pd1 Mo1 C6 115.9(3)
C25' Pd1 Mo1 C6 83(3)
C25 Pd1 Mo1 C6 139.1(7)
C23 Pd1 Mo1 C6 140.6(3)
P1 Pd1 Mo1 C6 -45.8(3)
C3 Pd1 Mo1 C6 -146.8(3)
C2 Pd1 Mo1 C6 70.9(3)
C24' Pd1 Mo1 C7 -138.4(11)
C23' Pd1 Mo1 C7 -155.1(14)
C24 Pd1 Mo1 C7 -170.6(3)
C25' Pd1 Mo1 C7 157(3)
C25 Pd1 Mo1 C7 -147.4(7)
C23 Pd1 Mo1 C7 -145.9(4)
P1 Pd1 Mo1 C7 27.7(3)
C3 Pd1 Mo1 C7 -73.4(3)
C2 Pd1 Mo1 C7 144.4(3)
C24' Pd1 Mo1 C5 156.4(11)
C23' Pd1 Mo1 C5 139.6(14)
C24 Pd1 Mo1 C5 124.1(2)
C25' Pd1 Mo1 C5 92(3)
C25 Pd1 Mo1 C5 147.3(7)
C23 Pd1 Mo1 C5 148.9(2)
P1 Pd1 Mo1 C5 -37.55(11)
C3 Pd1 Mo1 C5 -138.62(19)
C2 Pd1 Mo1 C5 79.17(17)
C24' Pd1 Mo1 C8 -139.7(11)
C23' Pd1 Mo1 C8 -156.4(14)
C24 Pd1 Mo1 C8 -172.0(2)
C25' Pd1 Mo1 C8 155(3)
C25 Pd1 Mo1 C8 -148.8(7)
C23 Pd1 Mo1 C8 -147.2(2)
P1 Pd1 Mo1 C8 26.36(11)
C3 Pd1 Mo1 C8 -74.70(19)
C2 Pd1 Mo1 C8 143.08(17)
C24' Pd1 Mo1 C4 -171.0(11)
C23' Pd1 Mo1 C4 172.3(13)
C24 Pd1 Mo1 C4 156.75(19)
C25' Pd1 Mo1 C4 124(3)
C25 Pd1 Mo1 C4 179.9(7)
C23 Pd1 Mo1 C4 -178.5(2)
P1 Pd1 Mo1 C4 -4.92(9)
C3 Pd1 Mo1 C4 -105.99(18)
C2 Pd1 Mo1 C4 111.79(16)
C2 Mo1 C1 O1 49(12)
C3 Mo1 C1 O1 155(12)
C6 Mo1 C1 O1 -58(12)
C7 Mo1 C1 O1 -93(12)
C5 Mo1 C1 O1 -40(12)
C8 Mo1 C1 O1 -114(12)
C4 Mo1 C1 O1 -83(12)
Pd1 Mo1 C1 O1 103(12)
C1 Mo1 C2 O2 -77(2)
C3 Mo1 C2 O2 -160(2)
C6 Mo1 C2 O2 19(2)
C7 Mo1 C2 O2 14(2)
C5 Mo1 C2 O2 52(2)
C8 Mo1 C2 O2 76(2)
C4 Mo1 C2 O2 81(2)
Pd1 Mo1 C2 O2 167(2)
C1 Mo1 C2 Pd1 115.13(14)
C3 Mo1 C2 Pd1 32.25(17)
C6 Mo1 C2 Pd1 -148.25(14)
C7 Mo1 C2 Pd1 -153.6(2)
C5 Mo1 C2 Pd1 -115.36(13)
C8 Mo1 C2 Pd1 -91.8(3)
C4 Mo1 C2 Pd1 -86.52(12)
C24' Pd1 C2 O2 49.4(8)
C23' Pd1 C2 O2 62.2(13)
C24 Pd1 C2 O2 34.1(3)
C25' Pd1 C2 O2 6.1(10)
C25 Pd1 C2 O2 17.0(4)
C23 Pd1 C2 O2 69.0(3)
P1 Pd1 C2 O2 -103.5(3)
C3 Pd1 C2 O2 156.9(3)
Mo1 Pd1 C2 O2 -178.0(4)
C24' Pd1 C2 Mo1 -132.6(8)
C23' Pd1 C2 Mo1 -119.8(13)
C24 Pd1 C2 Mo1 -147.94(14)
C25' Pd1 C2 Mo1 -175.9(9)
C25 Pd1 C2 Mo1 -165.04(18)
C23 Pd1 C2 Mo1 -113.0(2)
P1 Pd1 C2 Mo1 74.48(11)
C3 Pd1 C2 Mo1 -25.06(14)
C1 Mo1 C3 O3 89(2)
C2 Mo1 C3 O3 171(2)
C6 Mo1 C3 O3 -8(3)
C7 Mo1 C3 O3 -5(2)
C5 Mo1 C3 O3 -70(2)
C8 Mo1 C3 O3 -35(2)
C4 Mo1 C3 O3 -67(2)
Pd1 Mo1 C3 O3 -156(2)
C1 Mo1 C3 Pd1 -114.60(16)
C2 Mo1 C3 Pd1 -32.81(17)
C6 Mo1 C3 Pd1 148.0(3)
C7 Mo1 C3 Pd1 151.07(13)
C5 Mo1 C3 Pd1 85.7(3)
C8 Mo1 C3 Pd1 120.89(12)
C4 Mo1 C3 Pd1 89.18(13)
C24' Pd1 C3 O3 -45.2(9)
C23' Pd1 C3 O3 -80.7(12)
C24 Pd1 C3 O3 -66.8(4)
C25' Pd1 C3 O3 -27.0(17)
C25 Pd1 C3 O3 -20.1(5)
C23 Pd1 C3 O3 -73.6(4)
P1 Pd1 C3 O3 88.9(4)
C2 Pd1 C3 O3 -159.5(4)
Mo1 Pd1 C3 O3 175.6(5)
C24' Pd1 C3 Mo1 139.2(9)
C23' Pd1 C3 Mo1 103.7(12)
C24 Pd1 C3 Mo1 117.58(18)
C25' Pd1 C3 Mo1 157.4(16)
C25 Pd1 C3 Mo1 164.30(17)
C23 Pd1 C3 Mo1 110.8(2)
P1 Pd1 C3 Mo1 -86.69(12)
C2 Pd1 C3 Mo1 24.87(13)
C1 Mo1 C4 C5 66.7(4)
C2 Mo1 C4 C5 -58.9(3)
C3 Mo1 C4 C5 -176.3(3)
C6 Mo1 C4 C5 37.5(3)
C7 Mo1 C4 C5 79.1(3)
C8 Mo1 C4 C5 116.1(3)
Pd1 Mo1 C4 C5 -118.2(2)
C1 Mo1 C4 C8 -49.4(4)
C2 Mo1 C4 C8 -175.0(2)
C3 Mo1 C4 C8 67.6(2)
C6 Mo1 C4 C8 -78.6(3)
C7 Mo1 C4 C8 -37.0(3)
C5 Mo1 C4 C8 -116.1(3)
Pd1 Mo1 C4 C8 125.6(2)
C1 Mo1 C4 C9 -171.5(4)
C2 Mo1 C4 C9 62.8(4)
C3 Mo1 C4 C9 -54.5(4)
C6 Mo1 C4 C9 159.3(4)
C7 Mo1 C4 C9 -159.1(4)
C5 Mo1 C4 C9 121.8(4)
C8 Mo1 C4 C9 -122.1(4)
Pd1 Mo1 C4 C9 3.5(3)
C8 C4 C5 C6 -0.5(4)
C9 C4 C5 C6 170.5(3)
Mo1 C4 C5 C6 -63.1(3)
C8 C4 C5 Mo1 62.6(2)
C9 C4 C5 Mo1 -126.4(3)
C1 Mo1 C5 C4 -147.5(2)
C2 Mo1 C5 C4 128.0(3)
C3 Mo1 C5 C4 5.8(4)
C6 Mo1 C5 C4 -116.4(4)
C7 Mo1 C5 C4 -78.6(3)
C8 Mo1 C5 C4 -37.3(2)
Pd1 Mo1 C5 C4 71.2(2)
C1 Mo1 C5 C6 -31.1(4)
C2 Mo1 C5 C6 -115.6(3)
C3 Mo1 C5 C6 122.2(3)
C7 Mo1 C5 C6 37.7(3)
C8 Mo1 C5 C6 79.1(3)
C4 Mo1 C5 C6 116.4(4)
Pd1 Mo1 C5 C6 -172.4(3)
C4 C5 C6 C7 -0.2(5)
Mo1 C5 C6 C7 -66.1(3)
C4 C5 C6 Mo1 65.9(3)
C1 Mo1 C6 C7 -88.5(3)
C2 Mo1 C6 C7 -174.2(3)
C3 Mo1 C6 C7 4.9(5)
C5 Mo1 C6 C7 115.2(4)
C8 Mo1 C6 C7 37.5(3)
C4 Mo1 C6 C7 78.7(3)
Pd1 Mo1 C6 C7 128.4(3)
C1 Mo1 C6 C5 156.3(3)
C2 Mo1 C6 C5 70.6(3)
C3 Mo1 C6 C5 -110.3(4)
C7 Mo1 C6 C5 -115.2(4)
C8 Mo1 C6 C5 -77.7(3)
C4 Mo1 C6 C5 -36.5(2)
Pd1 Mo1 C6 C5 13.2(5)
C5 C6 C7 C8 0.8(5)
Mo1 C6 C7 C8 -65.9(3)
C5 C6 C7 Mo1 66.7(3)
C1 Mo1 C7 C6 96.0(3)
C2 Mo1 C7 C6 9.0(4)
C3 Mo1 C7 C6 -177.1(3)
C5 Mo1 C7 C6 -37.8(3)
C8 Mo1 C7 C6 -115.3(4)
C4 Mo1 C7 C6 -78.4(3)
Pd1 Mo1 C7 C6 -117.4(3)
C1 Mo1 C7 C8 -148.8(3)
C2 Mo1 C7 C8 124.3(3)
C3 Mo1 C7 C8 -61.8(3)
C6 Mo1 C7 C8 115.3(4)
C5 Mo1 C7 C8 77.5(3)
C4 Mo1 C7 C8 36.9(2)
Pd1 Mo1 C7 C8 -2.1(5)
C6 C7 C8 C4 -1.0(5)
Mo1 C7 C8 C4 -65.2(3)
C6 C7 C8 Mo1 64.1(3)
C5 C4 C8 C7 0.9(4)
C9 C4 C8 C7 -170.1(3)
Mo1 C4 C8 C7 63.2(3)
C5 C4 C8 Mo1 -62.3(2)
C9 C4 C8 Mo1 126.7(3)
C1 Mo1 C8 C7 38.8(4)
C2 Mo1 C8 C7 -108.0(4)
C3 Mo1 C8 C7 124.9(3)
C6 Mo1 C8 C7 -37.8(3)
C5 Mo1 C8 C7 -79.7(3)
C4 Mo1 C8 C7 -116.6(4)
Pd1 Mo1 C8 C7 178.9(3)
C1 Mo1 C8 C4 155.4(2)
C2 Mo1 C8 C4 8.5(4)
C3 Mo1 C8 C4 -118.5(2)
C6 Mo1 C8 C4 78.7(3)
C7 Mo1 C8 C4 116.6(4)
C5 Mo1 C8 C4 36.9(2)
Pd1 Mo1 C8 C4 -64.5(2)
C5 C4 C9 C10 130.6(4)
C8 C4 C9 C10 -60.1(5)
Mo1 C4 C9 C10 35.6(5)
C4 C9 C10 P1 -76.6(4)
C9 C10 P1 C11 -57.8(3)
C9 C10 P1 C17 -168.3(3)
C9 C10 P1 Pd1 72.5(3)
C24' Pd1 P1 C11 -89.8(9)
C23' Pd1 P1 C11 -70(4)
C24 Pd1 P1 C11 -61.1(2)
C25' Pd1 P1 C11 -65.8(9)
C25 Pd1 P1 C11 -79.47(18)
C23 Pd1 P1 C11 -97.2(5)
C3 Pd1 P1 C11 144.74(15)
C2 Pd1 P1 C11 60.54(15)
Mo1 Pd1 P1 C11 101.53(12)
C24' Pd1 P1 C17 28.7(9)
C23' Pd1 P1 C17 49(4)
C24 Pd1 P1 C17 57.4(2)
C25' Pd1 P1 C17 52.8(9)
C25 Pd1 P1 C17 39.07(18)
C23 Pd1 P1 C17 21.4(5)
C3 Pd1 P1 C17 -96.72(15)
C2 Pd1 P1 C17 179.08(15)
Mo1 Pd1 P1 C17 -139.92(11)
C24' Pd1 P1 C10 144.2(9)
C23' Pd1 P1 C10 164(4)
C24 Pd1 P1 C10 172.9(2)
C25' Pd1 P1 C10 168.2(9)
C25 Pd1 P1 C10 154.6(2)
C23 Pd1 P1 C10 136.8(5)
C3 Pd1 P1 C10 18.76(18)
C2 Pd1 P1 C10 -65.44(18)
Mo1 Pd1 P1 C10 -24.44(15)
C17 P1 C11 C16 -112.0(3)
C10 P1 C11 C16 141.8(3)
Pd1 P1 C11 C16 7.4(3)
C17 P1 C11 C12 68.6(3)
C10 P1 C11 C12 -37.6(3)
Pd1 P1 C11 C12 -172.0(2)
C16 C11 C12 C13 0.1(5)
P1 C11 C12 C13 179.5(3)
C11 C12 C13 C14 0.2(5)
C12 C13 C14 C15 0.4(6)
C13 C14 C15 C16 -1.2(6)
C14 C15 C16 C11 1.5(6)
C12 C11 C16 C15 -0.9(5)
P1 C11 C16 C15 179.7(3)
C11 P1 C17 C18 1.6(3)
C10 P1 C17 C18 110.2(3)
Pd1 P1 C17 C18 -121.6(3)
C11 P1 C17 C22 177.5(3)
C10 P1 C17 C22 -73.8(3)
Pd1 P1 C17 C22 54.4(3)
C22 C17 C18 C19 -0.1(5)
P1 C17 C18 C19 175.9(3)
C17 C18 C19 C20 0.7(6)
C18 C19 C20 C21 -1.0(6)
C19 C20 C21 C22 0.6(6)
C20 C21 C22 C17 0.0(6)
C18 C17 C22 C21 -0.3(6)
P1 C17 C22 C21 -176.5(3)
C24' Pd1 C23 C24 39.8(12)
C23' Pd1 C23 C24 -61(7)
C25' Pd1 C23 C24 16.5(10)
C25 Pd1 C23 C24 30.8(3)
P1 Pd1 C23 C24 50.1(7)
C3 Pd1 C23 C24 170.6(3)
C2 Pd1 C23 C24 -109.4(3)
Mo1 Pd1 C23 C24 -148.9(3)
Pd1 C23 C24 C25 -58.0(5)
C24' Pd1 C24 C25 58(2)
C23' Pd1 C24 C25 144(2)
C25' Pd1 C24 C25 -23.0(15)
C23 Pd1 C24 C25 129.4(5)
P1 Pd1 C24 C25 -31.1(4)
C3 Pd1 C24 C25 118.1(3)
C2 Pd1 C24 C25 -158.9(3)
Mo1 Pd1 C24 C25 172.3(2)
C24' Pd1 C24 C23 -72(2)
C23' Pd1 C24 C23 14(2)
C25' Pd1 C24 C23 -152.5(16)
C25 Pd1 C24 C23 -129.4(5)
P1 Pd1 C24 C23 -160.6(3)
C3 Pd1 C24 C23 -11.3(4)
C2 Pd1 C24 C23 71.7(4)
Mo1 Pd1 C24 C23 42.8(4)
C23 C24 C25 Pd1 58.8(5)
C24' Pd1 C25 C24 -40.9(14)
C23' Pd1 C25 C24 -20.7(14)
C25' Pd1 C25 C24 71(4)
C23 Pd1 C25 C24 -30.5(3)
P1 Pd1 C25 C24 156.0(3)
C3 Pd1 C25 C24 -91.8(3)
C2 Pd1 C25 C24 28.7(4)
Mo1 Pd1 C25 C24 -28.9(9)
C24 Pd1 C23' C24' -39.3(16)
C25' Pd1 C23' C24' -31.2(13)
C25 Pd1 C23' C24' -16.4(13)
C23 Pd1 C23' C24' 68(7)
P1 Pd1 C23' C24' -27(5)
C3 Pd1 C23' C24' 119.4(17)
C2 Pd1 C23' C24' -161.4(19)
Mo1 Pd1 C23' C24' 161.8(15)
Pd1 C23' C24' C25' 60(3)
C24 Pd1 C24' C23' 62(2)
C25' Pd1 C24' C23' 129(2)
C25 Pd1 C24' C23' 150(2)
C23 Pd1 C24' C23' -14(2)
P1 Pd1 C24' C23' 170(2)
C3 Pd1 C24' C23' -68(2)
C2 Pd1 C24' C23' 20(2)
Mo1 Pd1 C24' C23' -27(2)
C23' Pd1 C24' C25' -129(2)
C24 Pd1 C24' C25' -67(2)
C25 Pd1 C24' C25' 20.9(16)
C23 Pd1 C24' C25' -143(2)
P1 Pd1 C24' C25' 41.3(19)
C3 Pd1 C24' C25' 163.4(16)
C2 Pd1 C24' C25' -108.3(17)
Mo1 Pd1 C24' C25' -155.5(15)
C23' C24' C25' Pd1 -59(4)
C23' Pd1 C25' C24' 31.8(12)
C24 Pd1 C25' C24' 39.5(14)
C25 Pd1 C25' C24' -50(3)
C23 Pd1 C25' C24' 22.2(15)
P1 Pd1 C25' C24' -146.9(15)
C3 Pd1 C25' C24' -28(3)
C2 Pd1 C25' C24' 93.4(16)
Mo1 Pd1 C25' C24' 84(3)
